data_4108349
loop_
_publ_author_name
'Suzanne C. Bart'
'Christian Anthon'
'Frank W. Heinemann'
'Eckhard Bill'
'Norman M. Edelstein'
'Karsten Meyer'

_publ_section_title
;
 Carbon Dioxide Activation with Sterically Pressured Mid- and High-Valent
 Uranium Complexes
;
_journal_name_full 'Journal of the American Chemical Society'
_journal_page_first 12536
_journal_page_last 12546
_journal_paper_doi 10.1021/ja804263w
_journal_volume 130
_journal_year 2008
_chemical_formula_moiety
;
 C79 H108 N4 O5 U, 1.375(C2 H3 N), 0.625(C4 H10 O)
;
_chemical_formula_sum 'C84.25 H118.38 N5.38 O5.63 U'
_chemical_formula_weight 1534.50
_chemical_name_systematic
; 
 ? 
;
_space_group_IT_number 14
_symmetry_cell_setting monoclinic
_symmetry_space_group_name_Hall '-P 2ybc'
_symmetry_space_group_name_H-M 'P 1 21/c 1'
_atom_sites_solution_hydrogens geom
_atom_sites_solution_primary direct
_atom_sites_solution_secondary difmap
_audit_creation_method SHELXL-97
_cell_angle_alpha 90.00
_cell_angle_beta 96.82(1)
_cell_angle_gamma 90.00
_cell_formula_units_Z 4
_cell_length_a 14.970(3)
_cell_length_b 24.531(4)
_cell_length_c 20.930(2)
_cell_measurement_reflns_used 422
_cell_measurement_temperature 100(2)
_cell_measurement_theta_max 20.00
_cell_measurement_theta_min 6.00
_cell_volume 7632(2)
_computing_cell_refinement 'EVALCCD (Duisenberg, 2003)'
_computing_data_collection 'COLLECT (Bruker-Nonius, 2002)'
_computing_data_reduction 'EVALCCD (Duisenberg, 2003)'
_computing_molecular_graphics 'SHELXTL 6.12 (Bruker AXS, 2002)'
_computing_publication_material 'SHELXTL 6.12 (Bruker AXS, 2002)'
_computing_structure_refinement 'SHELXTL 6.12 (Bruker AXS, 2002)'
_computing_structure_solution 'SHELXTL 6.12 (Bruker AXS, 2002)'
_diffrn_ambient_temperature 100(2)
_diffrn_detector_area_resol_mean 9
_diffrn_measured_fraction_theta_full 0.998
_diffrn_measured_fraction_theta_max 0.998
_diffrn_measurement_device_type 'Bruker-Nonius KappaCCD'
_diffrn_measurement_method
;
 \f- and \w-rotations with 1.30 \% and 117 sec per frame
;
_diffrn_radiation_monochromator graphite
_diffrn_radiation_source 'fine-focus sealed tube'
_diffrn_radiation_type MoK\a
_diffrn_radiation_wavelength 0.71073
_diffrn_reflns_av_R_equivalents 0.1057
_diffrn_reflns_av_sigmaI/netI 0.0872
_diffrn_reflns_limit_h_max 19
_diffrn_reflns_limit_h_min -19
_diffrn_reflns_limit_k_max 31
_diffrn_reflns_limit_k_min -31
_diffrn_reflns_limit_l_max 26
_diffrn_reflns_limit_l_min -26
_diffrn_reflns_number 102321
_diffrn_reflns_theta_full 27.10
_diffrn_reflns_theta_max 27.10
_diffrn_reflns_theta_min 3.36
_exptl_absorpt_coefficient_mu 2.182
_exptl_absorpt_correction_T_max 0.822
_exptl_absorpt_correction_T_min 0.641
_exptl_absorpt_correction_type multi-scan
_exptl_absorpt_process_details 'SADABS, Bruker-AXS, 2002'
_exptl_crystal_colour 'light green'
_exptl_crystal_density_diffrn 1.336
_exptl_crystal_description prism
_exptl_crystal_F_000 3194
_exptl_crystal_size_max 0.17
_exptl_crystal_size_mid 0.16
_exptl_crystal_size_min 0.09
_refine_diff_density_max 2.147
_refine_diff_density_min -1.614
_refine_diff_density_rms 0.135
_refine_ls_extinction_method none
_refine_ls_goodness_of_fit_ref 1.049
_refine_ls_hydrogen_treatment constr
_refine_ls_matrix_type full
_refine_ls_number_parameters 916
_refine_ls_number_reflns 16810
_refine_ls_number_restraints 53
_refine_ls_restrained_S_all 1.053
_refine_ls_R_factor_all 0.0911
_refine_ls_R_factor_gt 0.0499
_refine_ls_shift/su_max 0.003
_refine_ls_shift/su_mean 0.000
_refine_ls_structure_factor_coef Fsqd
_refine_ls_weighting_details 'calc w=1/[\s^2^(Fo^2^)+(0.0330P)^2^+21.3866P] where P=(Fo^2^+2Fc^2^)/3'
_refine_ls_weighting_scheme calc
_refine_ls_wR_factor_gt 0.0903
_refine_ls_wR_factor_ref 0.1004
_reflns_number_gt 11825
_reflns_number_total 16810
_reflns_threshold_expression >2sigma(I)
_cod_data_source_file ja804263w_si_006.cif
_cod_data_source_block sd0729
_cod_original_sg_symbol_Hall -P2ybc
_cod_database_code 4108349

loop_
_symmetry_equiv_pos_as_xyz
'x, y, z'
'-x, y+1/2, -z+1/2'
'-x, -y, -z'
'x, -y-1/2, z-1/2'

loop_
_atom_site_label
_atom_site_type_symbol
_atom_site_fract_x
_atom_site_fract_y
_atom_site_fract_z
_atom_site_U_iso_or_equiv
_atom_site_adp_type
_atom_site_occupancy
_atom_site_symmetry_multiplicity
_atom_site_calc_flag
_atom_site_refinement_flags
_atom_site_disorder_assembly
_atom_site_disorder_group
U1 U 0.279148(12) 0.328982(7) 0.574367(8) 0.01131(5) Uani 1 1 d . . .
O1 O 0.1652(2) 0.27196(13) 0.56344(15) 0.0166(8) Uani 1 1 d . . .
O2 O 0.2142(2) 0.40687(13) 0.57785(15) 0.0140(7) Uani 1 1 d . . .
O3 O 0.4248(2) 0.33893(13) 0.60547(15) 0.0189(8) Uani 1 1 d . . .
O4 O 0.2845(3) 0.34065(16) 0.69025(17) 0.0312(10) Uani 1 1 d . . .
O5 O 0.3230(3) 0.25841(16) 0.66035(18) 0.0314(9) Uani 1 1 d . . .
N1 N 0.1945(2) 0.33531(16) 0.45173(17) 0.0124(8) Uani 1 1 d . . .
N2 N 0.3509(3) 0.39997(16) 0.49235(19) 0.0141(9) Uani 1 1 d . . .
N3 N 0.3690(3) 0.28378(16) 0.49179(18) 0.0137(9) Uani 1 1 d . . .
N4 N 0.3485(3) 0.2799(2) 0.7665(2) 0.0317(12) Uani 1 1 d . . .
H4A H 0.3556 0.2449 0.7749 0.038 Uiso 1 1 calc R . .
C1 C 0.1998(3) 0.39228(19) 0.4290(2) 0.0155(11) Uani 1 1 d . . .
H1A H 0.1666 0.4161 0.4562 0.019 Uiso 1 1 calc R . .
H1B H 0.1697 0.3947 0.3843 0.019 Uiso 1 1 calc R . .
C2 C 0.2952(3) 0.4130(2) 0.4307(2) 0.0177(11) Uani 1 1 d . . .
H2A H 0.3232 0.3966 0.3947 0.021 Uiso 1 1 calc R . .
H2B H 0.2940 0.4531 0.4245 0.021 Uiso 1 1 calc R . .
C3 C 0.4378(3) 0.3761(2) 0.4782(3) 0.0186(11) Uani 1 1 d . . .
H3A H 0.4815 0.3776 0.5176 0.022 Uiso 1 1 calc R . .
H3B H 0.4621 0.3983 0.4448 0.022 Uiso 1 1 calc R . .
C4 C 0.4285(3) 0.31741(19) 0.4553(2) 0.0191(12) Uani 1 1 d . . .
H4B H 0.4041 0.3172 0.4092 0.023 Uiso 1 1 calc R . .
H4C H 0.4889 0.3005 0.4592 0.023 Uiso 1 1 calc R . .
C5 C 0.2976(3) 0.2559(2) 0.4472(2) 0.0163(11) Uani 1 1 d . . .
H5A H 0.2619 0.2319 0.4727 0.020 Uiso 1 1 calc R . .
H5B H 0.3266 0.2326 0.4170 0.020 Uiso 1 1 calc R . .
C6 C 0.2348(3) 0.2959(2) 0.4089(2) 0.0149(11) Uani 1 1 d . . .
H6A H 0.2686 0.3162 0.3788 0.018 Uiso 1 1 calc R . .
H6B H 0.1860 0.2755 0.3832 0.018 Uiso 1 1 calc R . .
C7 C 0.0962(3) 0.32410(19) 0.4507(2) 0.0134(10) Uani 1 1 d . . .
H7A H 0.0723 0.3485 0.4823 0.016 Uiso 1 1 calc R . .
H7B H 0.0659 0.3340 0.4076 0.016 Uiso 1 1 calc R . .
C8 C 0.0705(3) 0.26693(19) 0.4649(2) 0.0126(10) Uani 1 1 d . . .
C9 C 0.1016(3) 0.2437(2) 0.5248(2) 0.0145(11) Uani 1 1 d . . .
C10 C 0.0657(3) 0.1933(2) 0.5426(2) 0.0139(11) Uani 1 1 d . . .
C11 C 0.0049(3) 0.1679(2) 0.4962(2) 0.0197(11) Uani 1 1 d . . .
H11A H -0.0197 0.1340 0.5074 0.024 Uiso 1 1 calc R . .
C12 C -0.0228(3) 0.18823(19) 0.4348(2) 0.0147(11) Uani 1 1 d . . .
C13 C 0.0108(3) 0.23881(19) 0.4208(2) 0.0140(10) Uani 1 1 d . . .
H13A H -0.0075 0.2547 0.3799 0.017 Uiso 1 1 calc R . .
C14 C 0.0911(3) 0.1664(2) 0.6085(2) 0.0175(11) Uani 1 1 d . . .
C15 C 0.0540(4) 0.0901(2) 0.6839(3) 0.0288(14) Uani 1 1 d . . .
H15A H 0.0122 0.0590 0.6883 0.035 Uiso 1 1 calc R . .
C16 C 0.1098(3) 0.1787(2) 0.7298(2) 0.0252(13) Uani 1 1 d . . .
H16A H 0.1057 0.2057 0.7651 0.030 Uiso 1 1 calc R . .
C17 C 0.2146(3) 0.1162(2) 0.6788(2) 0.0228(12) Uani 1 1 d . . .
H17A H 0.2778 0.1025 0.6813 0.027 Uiso 1 1 calc R . .
C18 C 0.0297(3) 0.1174(2) 0.6181(3) 0.0237(13) Uani 1 1 d . . .
H18A H -0.0336 0.1299 0.6143 0.028 Uiso 1 1 calc R . .
H18B H 0.0350 0.0903 0.5837 0.028 Uiso 1 1 calc R . .
C19 C 0.0840(3) 0.2065(2) 0.6643(2) 0.0204(12) Uani 1 1 d . . .
H19A H 0.1243 0.2380 0.6601 0.024 Uiso 1 1 calc R . .
H19B H 0.0216 0.2204 0.6620 0.024 Uiso 1 1 calc R . .
C20 C 0.1887(3) 0.1445(2) 0.6138(2) 0.0193(11) Uani 1 1 d . . .
H20A H 0.1943 0.1184 0.5784 0.023 Uiso 1 1 calc R . .
H20B H 0.2306 0.1752 0.6092 0.023 Uiso 1 1 calc R . .
C21 C 0.0470(4) 0.1308(2) 0.7380(3) 0.0311(14) Uani 1 1 d . . .
H21A H 0.0642 0.1131 0.7801 0.037 Uiso 1 1 calc R . .
H21B H -0.0157 0.1440 0.7366 0.037 Uiso 1 1 calc R . .
C22 C 0.1510(4) 0.0687(2) 0.6864(3) 0.0285(14) Uani 1 1 d . . .
H22A H 0.1686 0.0501 0.7279 0.034 Uiso 1 1 calc R . .
H22B H 0.1548 0.0419 0.6514 0.034 Uiso 1 1 calc R . .
C23 C 0.2068(3) 0.1573(2) 0.7331(2) 0.0236(13) Uani 1 1 d . . .
H23A H 0.2484 0.1882 0.7291 0.028 Uiso 1 1 calc R . .
H23B H 0.2241 0.1396 0.7752 0.028 Uiso 1 1 calc R . .
C24 C -0.0881(3) 0.1552(2) 0.3876(2) 0.0172(11) Uani 1 1 d . . .
C25 C -0.0516(4) 0.0978(2) 0.3797(3) 0.0276(13) Uani 1 1 d . . .
H25A H 0.0068 0.1000 0.3630 0.041 Uiso 1 1 calc R . .
H25B H -0.0939 0.0771 0.3495 0.041 Uiso 1 1 calc R . .
H25C H -0.0441 0.0793 0.4215 0.041 Uiso 1 1 calc R . .
C26 C -0.1797(4) 0.1513(2) 0.4140(3) 0.0283(14) Uani 1 1 d . . .
H26A H -0.2221 0.1309 0.3837 0.042 Uiso 1 1 calc R . .
H26B H -0.2033 0.1880 0.4196 0.042 Uiso 1 1 calc R . .
H26C H -0.1720 0.1325 0.4556 0.042 Uiso 1 1 calc R . .
C27 C -0.1033(4) 0.1826(2) 0.3211(2) 0.0250(13) Uani 1 1 d . . .
H27A H -0.0454 0.1873 0.3044 0.037 Uiso 1 1 calc R . .
H27B H -0.1316 0.2183 0.3250 0.037 Uiso 1 1 calc R . .
H27C H -0.1426 0.1596 0.2915 0.037 Uiso 1 1 calc R . .
C28 C 0.3710(3) 0.44957(19) 0.5329(2) 0.0166(11) Uani 1 1 d . . .
H28A H 0.4121 0.4729 0.5111 0.020 Uiso 1 1 calc R . .
H28B H 0.4046 0.4377 0.5741 0.020 Uiso 1 1 calc R . .
C29 C 0.2933(3) 0.4850(2) 0.5485(2) 0.0140(10) Uani 1 1 d . . .
C30 C 0.2183(3) 0.46185(19) 0.5725(2) 0.0124(10) Uani 1 1 d . . .
C31 C 0.1503(3) 0.49563(19) 0.5920(2) 0.0120(10) Uani 1 1 d . . .
C32 C 0.1643(3) 0.55220(19) 0.5899(2) 0.0131(10) Uani 1 1 d . . .
H32A H 0.1196 0.5756 0.6034 0.016 Uiso 1 1 calc R . .
C33 C 0.2408(3) 0.57587(19) 0.5690(2) 0.0132(10) Uani 1 1 d . . .
C34 C 0.3030(3) 0.5410(2) 0.5471(2) 0.0148(11) Uani 1 1 d . . .
H34A H 0.3540 0.5560 0.5305 0.018 Uiso 1 1 calc R . .
C35 C 0.0653(3) 0.47160(18) 0.6157(2) 0.0105(10) Uani 1 1 d . . .
C36 C 0.0060(3) 0.4110(2) 0.6994(2) 0.0168(11) Uani 1 1 d . . .
H36A H 0.0235 0.3889 0.7391 0.020 Uiso 1 1 calc R . .
C37 C -0.0867(3) 0.48993(19) 0.6534(2) 0.0140(10) Uani 1 1 d . . .
H37A H -0.1296 0.5192 0.6631 0.017 Uiso 1 1 calc R . .
C38 C -0.0667(3) 0.4078(2) 0.5858(2) 0.0166(11) Uani 1 1 d . . .
H38A H -0.0962 0.3836 0.5511 0.020 Uiso 1 1 calc R . .
C39 C -0.0024(3) 0.51588(19) 0.6317(2) 0.0122(10) Uani 1 1 d . . .
H39A H 0.0265 0.5398 0.6663 0.015 Uiso 1 1 calc R . .
H39B H -0.0195 0.5387 0.5932 0.015 Uiso 1 1 calc R . .
C40 C 0.0905(3) 0.4378(2) 0.6777(2) 0.0141(11) Uani 1 1 d . . .
H40A H 0.1345 0.4092 0.6695 0.017 Uiso 1 1 calc R . .
H40B H 0.1189 0.4618 0.7123 0.017 Uiso 1 1 calc R . .
C41 C 0.0171(3) 0.4343(2) 0.5635(2) 0.0145(11) Uani 1 1 d . . .
H41A H -0.0009 0.4560 0.5241 0.017 Uiso 1 1 calc R . .
H41B H 0.0590 0.4055 0.5526 0.017 Uiso 1 1 calc R . .
C42 C -0.0605(3) 0.45573(19) 0.7141(2) 0.0148(11) Uani 1 1 d . . .
H42A H -0.1149 0.4389 0.7284 0.018 Uiso 1 1 calc R . .
H42B H -0.0324 0.4794 0.7492 0.018 Uiso 1 1 calc R . .
C43 C -0.1321(3) 0.4529(2) 0.6003(2) 0.0158(11) Uani 1 1 d . . .
H43A H -0.1499 0.4746 0.5610 0.019 Uiso 1 1 calc R . .
H43B H -0.1870 0.4366 0.6143 0.019 Uiso 1 1 calc R . .
C44 C -0.0387(3) 0.3742(2) 0.6462(2) 0.0189(11) Uani 1 1 d . . .
H44A H -0.0923 0.3565 0.6607 0.023 Uiso 1 1 calc R . .
H44B H 0.0038 0.3452 0.6365 0.023 Uiso 1 1 calc R . .
C45 C 0.2603(3) 0.6376(2) 0.5750(3) 0.0177(11) Uani 1 1 d . . .
C46 C 0.1758(3) 0.6703(2) 0.5845(3) 0.0274(12) Uani 1 1 d . . .
H46A H 0.1900 0.7094 0.5851 0.041 Uiso 1 1 calc R . .
H46B H 0.1548 0.6600 0.6254 0.041 Uiso 1 1 calc R . .
H46C H 0.1286 0.6626 0.5491 0.041 Uiso 1 1 calc R . .
C47 C 0.2969(4) 0.6590(2) 0.5145(3) 0.0323(15) Uani 1 1 d . . .
H47A H 0.3099 0.6980 0.5194 0.048 Uiso 1 1 calc R . .
H47B H 0.2519 0.6533 0.4771 0.048 Uiso 1 1 calc R . .
H47C H 0.3522 0.6393 0.5082 0.048 Uiso 1 1 calc R . .
C48 C 0.3305(4) 0.6456(2) 0.6335(3) 0.0399(16) Uani 1 1 d . . .
H48A H 0.3445 0.6845 0.6389 0.060 Uiso 1 1 calc R . .
H48B H 0.3853 0.6255 0.6272 0.060 Uiso 1 1 calc R . .
H48C H 0.3066 0.6320 0.6721 0.060 Uiso 1 1 calc R . .
C49 C 0.4200(3) 0.2409(2) 0.5324(2) 0.0168(11) Uani 1 1 d . . .
H49A H 0.4382 0.2119 0.5036 0.020 Uiso 1 1 calc R . .
H49B H 0.3789 0.2241 0.5605 0.020 Uiso 1 1 calc R . .
C50 C 0.5024(3) 0.2609(2) 0.5738(2) 0.0172(11) Uani 1 1 d . . .
C51 C 0.5013(3) 0.3097(2) 0.6098(2) 0.0174(11) Uani 1 1 d . . .
C52 C 0.5815(3) 0.3266(2) 0.6485(2) 0.0204(11) Uani 1 1 d . . .
C53 C 0.6552(3) 0.2917(2) 0.6512(3) 0.0227(12) Uani 1 1 d . . .
H53A H 0.7083 0.3020 0.6777 0.027 Uiso 1 1 calc R . .
C54 C 0.6566(3) 0.2424(2) 0.6176(3) 0.0224(12) Uani 1 1 d . . .
C55 C 0.5794(3) 0.2289(2) 0.5777(2) 0.0182(11) Uani 1 1 d . . .
H55A H 0.5790 0.1968 0.5523 0.022 Uiso 1 1 calc R . .
C56 C 0.5883(3) 0.3820(2) 0.6843(2) 0.0221(12) Uani 1 1 d . . .
C57 C 0.5137(4) 0.4440(2) 0.7593(3) 0.0310(14) Uani 1 1 d . . .
H57A H 0.4622 0.4468 0.7854 0.037 Uiso 1 1 calc R . .
C58 C 0.6803(4) 0.4454(2) 0.7619(3) 0.0271(13) Uani 1 1 d . . .
H58A H 0.7387 0.4493 0.7902 0.032 Uiso 1 1 calc R . .
C59 C 0.5839(3) 0.4849(2) 0.6673(3) 0.0256(13) Uani 1 1 d . . .
H59A H 0.5789 0.5142 0.6338 0.031 Uiso 1 1 calc R . .
C60 C 0.5117(3) 0.3887(2) 0.7261(3) 0.0222(12) Uani 1 1 d . . .
H60A H 0.4534 0.3843 0.6988 0.027 Uiso 1 1 calc R . .
H60B H 0.5162 0.3596 0.7591 0.027 Uiso 1 1 calc R . .
C61 C 0.6775(4) 0.3891(2) 0.7286(3) 0.0250(13) Uani 1 1 d . . .
H61A H 0.7286 0.3858 0.7029 0.030 Uiso 1 1 calc R . .
H61B H 0.6832 0.3599 0.7615 0.030 Uiso 1 1 calc R . .
C62 C 0.6026(4) 0.4500(3) 0.8033(3) 0.0365(15) Uani 1 1 d . . .
H62A H 0.6077 0.4211 0.8365 0.044 Uiso 1 1 calc R . .
H62B H 0.6047 0.4858 0.8252 0.044 Uiso 1 1 calc R . .
C63 C 0.5841(3) 0.4287(2) 0.6347(2) 0.0210(12) Uani 1 1 d . . .
H63A H 0.6366 0.4261 0.6102 0.025 Uiso 1 1 calc R . .
H63B H 0.5290 0.4248 0.6039 0.025 Uiso 1 1 calc R . .
C64 C 0.5060(4) 0.4893(2) 0.7072(3) 0.0320(14) Uani 1 1 d . . .
H64A H 0.4484 0.4855 0.6790 0.038 Uiso 1 1 calc R . .
H64B H 0.5067 0.5256 0.7280 0.038 Uiso 1 1 calc R . .
C65 C 0.6729(3) 0.4910(2) 0.7111(3) 0.0269(13) Uani 1 1 d . . .
H65A H 0.6753 0.5270 0.7325 0.032 Uiso 1 1 calc R . .
H65B H 0.7239 0.4886 0.6851 0.032 Uiso 1 1 calc R . .
C66 C 0.7423(4) 0.2070(2) 0.6239(3) 0.0306(14) Uani 1 1 d . . .
C67 C 0.7657(5) 0.1897(3) 0.6931(3) 0.060(2) Uani 1 1 d . . .
H67A H 0.7137 0.1716 0.7083 0.091 Uiso 1 1 calc R . .
H67B H 0.7820 0.2219 0.7198 0.091 Uiso 1 1 calc R . .
H67C H 0.8167 0.1644 0.6963 0.091 Uiso 1 1 calc R . .
C68 C 0.7289(4) 0.1554(2) 0.5829(3) 0.0370(16) Uani 1 1 d . . .
H68A H 0.6788 0.1342 0.5962 0.056 Uiso 1 1 calc R . .
H68B H 0.7840 0.1334 0.5888 0.056 Uiso 1 1 calc R . .
H68C H 0.7154 0.1654 0.5375 0.056 Uiso 1 1 calc R . .
C69 C 0.8196(4) 0.2382(3) 0.5991(4) 0.061(2) Uani 1 1 d . . .
H69A H 0.8350 0.2699 0.6267 0.092 Uiso 1 1 calc R . .
H69B H 0.8011 0.2504 0.5549 0.092 Uiso 1 1 calc R . .
H69C H 0.8721 0.2142 0.5998 0.092 Uiso 1 1 calc R . .
C70 C 0.3172(4) 0.2943(2) 0.7040(3) 0.0266(13) Uani 1 1 d . . .
C71 C 0.3701(4) 0.3166(2) 0.8186(3) 0.0295(14) Uani 1 1 d . . .
C72 C 0.4568(4) 0.3152(2) 0.8512(3) 0.0312(14) Uani 1 1 d . . .
C73 C 0.4809(5) 0.3501(3) 0.9019(3) 0.0409(17) Uani 1 1 d . . .
H73A H 0.5403 0.3490 0.9236 0.049 Uiso 1 1 calc R . .
C74 C 0.4189(5) 0.3869(3) 0.9215(3) 0.0497(19) Uani 1 1 d . . .
C75 C 0.3314(5) 0.3865(3) 0.8908(3) 0.0453(18) Uani 1 1 d . . .
H75A H 0.2884 0.4108 0.9051 0.054 Uiso 1 1 calc R . .
C76 C 0.3047(4) 0.3511(3) 0.8393(3) 0.0352(15) Uani 1 1 d . . .
C77 C 0.5259(4) 0.2744(3) 0.8325(3) 0.0404(16) Uani 1 1 d . . .
H77A H 0.5858 0.2846 0.8531 0.061 Uiso 1 1 calc R . .
H77B H 0.5257 0.2745 0.7857 0.061 Uiso 1 1 calc R . .
H77C H 0.5106 0.2378 0.8467 0.061 Uiso 1 1 calc R . .
C78 C 0.4474(7) 0.4264(4) 0.9765(4) 0.089(3) Uani 1 1 d . . .
H78A H 0.5130 0.4259 0.9862 0.134 Uiso 1 1 calc R . .
H78B H 0.4200 0.4152 1.0147 0.134 Uiso 1 1 calc R . .
H78C H 0.4274 0.4633 0.9639 0.134 Uiso 1 1 calc R . .
C79 C 0.2071(4) 0.3479(3) 0.8120(3) 0.0477(19) Uani 1 1 d . . .
H79A H 0.1929 0.3108 0.7968 0.072 Uiso 1 1 calc R . .
H79B H 0.1955 0.3735 0.7760 0.072 Uiso 1 1 calc R . .
H79C H 0.1693 0.3575 0.8455 0.072 Uiso 1 1 calc R . .
N100 N 0.4263(3) 0.1388(2) 0.8001(3) 0.0387(13) Uani 1 1 d D . .
C101 C 0.4475(4) 0.1458(3) 0.7535(3) 0.0346(15) Uani 1 1 d D . .
C102 C 0.4741(6) 0.1544(4) 0.6883(4) 0.082(3) Uani 1 1 d D . .
H10A H 0.4808 0.1190 0.6676 0.122 Uiso 1 1 calc R . .
H10B H 0.5315 0.1741 0.6917 0.122 Uiso 1 1 calc R . .
H10C H 0.4278 0.1758 0.6625 0.122 Uiso 1 1 calc R . .
C201 C 0.7211(9) 0.0193(6) 0.7025(7) 0.075(3) Uani 0.624(7) 1 d PDU A 1
H20C H 0.7433 0.0234 0.7482 0.112 Uiso 0.624(7) 1 calc PR A 1
H20D H 0.6884 -0.0152 0.6958 0.112 Uiso 0.624(7) 1 calc PR A 1
H20E H 0.6806 0.0496 0.6888 0.112 Uiso 0.624(7) 1 calc PR A 1
C202 C 0.8014(9) 0.0196(5) 0.6624(7) 0.079(3) Uani 0.624(7) 1 d PDU A 1
H20F H 0.8345 0.0546 0.6685 0.095 Uiso 0.624(7) 1 calc PR A 1
H20G H 0.8435 -0.0104 0.6765 0.095 Uiso 0.624(7) 1 calc PR A 1
O203 O 0.7663(7) 0.0126(3) 0.5953(5) 0.079(2) Uani 0.624(7) 1 d PU A 1
C204 C 0.8355(9) 0.0091(5) 0.5563(6) 0.076(3) Uani 0.624(7) 1 d PDU A 1
H20H H 0.8736 -0.0233 0.5672 0.091 Uiso 0.624(7) 1 calc PR A 1
H20I H 0.8736 0.0422 0.5602 0.091 Uiso 0.624(7) 1 calc PR A 1
C205 C 0.7815(9) 0.0040(5) 0.4857(6) 0.074(3) Uani 0.624(7) 1 d PDU A 1
H20J H 0.8243 0.0003 0.4540 0.111 Uiso 0.624(7) 1 calc PR A 1
H20K H 0.7447 0.0367 0.4762 0.111 Uiso 0.624(7) 1 calc PR A 1
H20L H 0.7424 -0.0282 0.4839 0.111 Uiso 0.624(7) 1 calc PR A 1
N300 N 0.5986(9) 0.0449(6) 0.6462(7) 0.044(4) Uani 0.376(7) 1 d PDU A 2
C301 C 0.6445(11) 0.0298(7) 0.6858(8) 0.044(3) Uani 0.376(7) 1 d PDU A 2
C302 C 0.7086(11) 0.0074(8) 0.7403(9) 0.046(4) Uani 0.376(7) 1 d PDU A 2
H30A H 0.6856 0.0151 0.7813 0.068 Uiso 0.376(7) 1 calc PR A 2
H30B H 0.7677 0.0245 0.7400 0.068 Uiso 0.376(7) 1 calc PR A 2
H30C H 0.7144 -0.0321 0.7351 0.068 Uiso 0.376(7) 1 calc PR A 2

loop_
_atom_site_aniso_label
_atom_site_aniso_U_11
_atom_site_aniso_U_22
_atom_site_aniso_U_33
_atom_site_aniso_U_23
_atom_site_aniso_U_13
_atom_site_aniso_U_12
U1 0.00970(8) 0.01064(9) 0.01298(8) 0.00008(9) -0.00126(6) 0.00101(9)
O1 0.0160(18) 0.0210(19) 0.0115(17) 0.0038(15) -0.0039(14) -0.0048(15)
O2 0.0125(17) 0.0112(17) 0.0186(18) -0.0013(14) 0.0034(14) 0.0002(14)
O3 0.0125(17) 0.023(2) 0.0206(18) -0.0040(15) -0.0021(14) 0.0034(15)
O4 0.032(2) 0.038(3) 0.025(2) 0.0095(18) 0.0103(17) 0.0190(19)
O5 0.032(2) 0.033(2) 0.028(2) -0.0010(19) -0.0001(18) -0.0026(19)
N1 0.0125(19) 0.015(2) 0.0107(18) 0.0040(18) 0.0045(15) 0.0030(18)
N2 0.010(2) 0.012(2) 0.021(2) -0.0008(18) 0.0061(17) 0.0019(17)
N3 0.012(2) 0.014(2) 0.016(2) 0.0000(17) 0.0016(17) -0.0004(17)
N4 0.037(3) 0.029(3) 0.027(3) 0.007(2) -0.004(2) -0.002(2)
C1 0.018(3) 0.014(3) 0.014(2) 0.000(2) 0.002(2) 0.001(2)
C2 0.021(3) 0.012(3) 0.022(3) 0.002(2) 0.005(2) 0.001(2)
C3 0.012(3) 0.019(3) 0.026(3) -0.001(2) 0.009(2) 0.003(2)
C4 0.017(3) 0.019(3) 0.022(3) 0.001(2) 0.006(2) 0.002(2)
C5 0.018(3) 0.016(3) 0.016(3) -0.002(2) 0.005(2) 0.001(2)
C6 0.019(3) 0.018(3) 0.007(2) 0.002(2) 0.003(2) 0.003(2)
C7 0.015(2) 0.011(2) 0.014(2) 0.002(2) 0.0005(18) 0.000(2)
C8 0.010(2) 0.014(3) 0.014(2) 0.004(2) 0.0029(19) 0.000(2)
C9 0.009(2) 0.019(3) 0.014(2) 0.000(2) -0.002(2) 0.000(2)
C10 0.012(2) 0.018(3) 0.011(2) 0.006(2) -0.002(2) -0.002(2)
C11 0.020(3) 0.017(3) 0.023(3) 0.004(2) 0.003(2) -0.001(2)
C12 0.012(2) 0.014(3) 0.019(3) -0.004(2) 0.003(2) 0.000(2)
C13 0.017(3) 0.018(3) 0.008(2) 0.001(2) 0.004(2) 0.002(2)
C14 0.016(2) 0.020(3) 0.015(2) 0.006(2) -0.0036(19) -0.001(2)
C15 0.020(3) 0.032(3) 0.032(3) 0.022(3) -0.006(2) -0.010(3)
C16 0.025(3) 0.031(3) 0.019(3) 0.006(3) 0.001(2) 0.000(3)
C17 0.018(3) 0.023(3) 0.025(3) 0.009(2) -0.006(2) -0.001(2)
C18 0.015(3) 0.026(3) 0.028(3) 0.011(2) -0.006(2) -0.005(2)
C19 0.018(3) 0.025(3) 0.018(3) 0.006(2) -0.001(2) 0.002(2)
C20 0.016(3) 0.017(3) 0.024(3) 0.004(2) -0.004(2) -0.002(2)
C21 0.021(3) 0.045(4) 0.027(3) 0.021(3) 0.003(2) 0.004(3)
C22 0.032(3) 0.023(3) 0.028(3) 0.015(3) -0.007(3) -0.004(3)
C23 0.020(3) 0.029(3) 0.019(3) 0.015(2) -0.008(2) -0.009(2)
C24 0.017(3) 0.018(3) 0.016(2) -0.004(2) 0.001(2) -0.003(2)
C25 0.033(3) 0.023(3) 0.027(3) -0.009(3) 0.002(3) -0.005(3)
C26 0.022(3) 0.035(3) 0.027(3) -0.009(3) 0.002(2) -0.011(3)
C27 0.030(3) 0.027(3) 0.015(3) -0.010(2) -0.007(2) -0.007(2)
C28 0.010(2) 0.015(3) 0.026(3) 0.001(2) 0.007(2) -0.001(2)
C29 0.013(2) 0.014(3) 0.015(2) 0.000(2) 0.003(2) 0.001(2)
C30 0.010(2) 0.012(2) 0.015(2) -0.002(2) 0.000(2) 0.002(2)
C31 0.012(2) 0.015(3) 0.009(2) 0.005(2) -0.0004(19) 0.000(2)
C32 0.009(2) 0.016(3) 0.014(2) -0.001(2) 0.002(2) 0.001(2)
C33 0.012(2) 0.012(2) 0.016(2) 0.000(2) 0.000(2) -0.001(2)
C34 0.009(2) 0.018(3) 0.018(3) -0.001(2) 0.004(2) -0.003(2)
C35 0.010(2) 0.008(2) 0.015(2) 0.004(2) 0.0035(19) -0.0002(19)
C36 0.020(3) 0.016(3) 0.014(2) 0.008(2) 0.003(2) 0.004(2)
C37 0.014(2) 0.010(2) 0.019(3) 0.003(2) 0.006(2) 0.001(2)
C38 0.011(2) 0.018(3) 0.021(3) -0.004(2) 0.002(2) -0.004(2)
C39 0.008(2) 0.015(3) 0.015(2) -0.003(2) 0.0026(19) 0.001(2)
C40 0.016(3) 0.014(3) 0.012(2) 0.002(2) 0.001(2) 0.002(2)
C41 0.013(2) 0.017(3) 0.014(2) -0.001(2) 0.001(2) -0.001(2)
C42 0.014(2) 0.016(3) 0.016(2) 0.000(2) 0.008(2) -0.001(2)
C43 0.007(2) 0.026(3) 0.015(2) 0.001(2) 0.001(2) -0.003(2)
C44 0.016(3) 0.018(3) 0.025(3) 0.001(2) 0.012(2) -0.001(2)
C45 0.009(3) 0.013(3) 0.032(3) -0.003(2) 0.008(2) -0.0024(19)
C46 0.028(3) 0.010(2) 0.048(3) -0.004(3) 0.016(3) -0.003(3)
C47 0.026(3) 0.014(3) 0.060(4) 0.008(3) 0.020(3) 0.005(2)
C48 0.036(4) 0.027(3) 0.053(4) -0.013(3) -0.010(3) -0.008(3)
C49 0.013(3) 0.019(3) 0.018(3) -0.001(2) 0.002(2) 0.004(2)
C50 0.014(3) 0.022(3) 0.017(3) -0.002(2) 0.004(2) 0.000(2)
C51 0.010(2) 0.022(3) 0.021(3) 0.005(2) 0.004(2) 0.003(2)
C52 0.014(2) 0.026(3) 0.021(2) 0.004(3) 0.001(2) 0.001(3)
C53 0.016(3) 0.026(3) 0.026(3) 0.005(2) 0.000(2) 0.001(2)
C54 0.015(3) 0.023(3) 0.030(3) 0.005(2) 0.005(2) 0.005(2)
C55 0.019(3) 0.015(3) 0.021(3) 0.002(2) 0.007(2) 0.006(2)
C56 0.015(3) 0.029(3) 0.022(3) -0.005(2) 0.001(2) 0.001(2)
C57 0.016(3) 0.044(4) 0.034(3) -0.018(3) 0.008(3) -0.007(3)
C58 0.020(3) 0.034(3) 0.027(3) -0.004(3) -0.001(2) -0.005(3)
C59 0.022(3) 0.022(3) 0.032(3) -0.004(3) 0.001(2) -0.001(2)
C60 0.013(3) 0.026(3) 0.027(3) -0.003(2) 0.001(2) -0.005(2)
C61 0.024(3) 0.028(3) 0.022(3) 0.003(2) -0.002(2) 0.001(2)
C62 0.033(3) 0.047(4) 0.028(3) -0.011(3) -0.002(3) -0.009(3)
C63 0.014(3) 0.023(3) 0.026(3) 0.000(2) -0.001(2) 0.001(2)
C64 0.022(3) 0.030(3) 0.043(4) -0.010(3) -0.002(3) 0.002(3)
C65 0.020(3) 0.032(3) 0.029(3) -0.003(3) 0.003(2) -0.009(3)
C66 0.019(3) 0.029(3) 0.043(4) 0.002(3) -0.001(3) 0.009(3)
C67 0.058(5) 0.067(5) 0.051(4) -0.006(4) -0.015(4) 0.036(4)
C68 0.029(3) 0.036(4) 0.047(4) 0.002(3) 0.012(3) 0.018(3)
C69 0.017(3) 0.043(4) 0.125(7) 0.003(5) 0.015(4) 0.006(3)
C70 0.028(3) 0.027(3) 0.025(3) -0.003(3) 0.005(3) -0.002(3)
C71 0.036(3) 0.026(3) 0.027(3) 0.007(3) 0.005(3) 0.002(3)
C72 0.034(3) 0.031(4) 0.028(3) 0.005(3) 0.003(3) -0.005(3)
C73 0.049(4) 0.039(4) 0.031(3) 0.011(3) -0.011(3) -0.010(3)
C74 0.076(5) 0.040(4) 0.031(4) 0.000(3) -0.003(4) -0.006(4)
C75 0.073(5) 0.030(4) 0.033(4) 0.005(3) 0.006(4) 0.016(4)
C76 0.042(4) 0.037(4) 0.028(3) 0.012(3) 0.007(3) 0.010(3)
C77 0.034(4) 0.038(4) 0.047(4) 0.012(3) -0.005(3) 0.000(3)
C78 0.136(9) 0.063(6) 0.064(6) -0.027(5) -0.012(6) -0.005(6)
C79 0.041(4) 0.064(5) 0.040(4) 0.018(3) 0.013(3) 0.024(3)
N100 0.031(3) 0.045(3) 0.039(3) -0.006(3) -0.002(3) -0.003(3)
C101 0.019(3) 0.034(4) 0.052(4) 0.011(3) 0.006(3) 0.003(3)
C102 0.068(6) 0.117(8) 0.067(6) 0.049(5) 0.038(5) 0.034(5)
C201 0.093(7) 0.051(6) 0.082(7) 0.001(6) 0.021(6) -0.013(6)
C202 0.098(5) 0.046(4) 0.095(5) -0.001(4) 0.020(4) -0.017(4)
O203 0.099(5) 0.044(3) 0.099(5) -0.003(4) 0.026(4) -0.020(3)
C204 0.091(5) 0.041(4) 0.101(5) -0.001(4) 0.036(4) -0.025(4)
C205 0.090(5) 0.050(5) 0.090(5) 0.007(4) 0.042(4) -0.024(4)
N300 0.030(6) 0.041(7) 0.060(7) 0.014(6) 0.008(5) -0.013(5)
C301 0.028(6) 0.045(6) 0.059(6) 0.015(5) 0.008(5) -0.009(5)
C302 0.031(5) 0.050(6) 0.055(6) 0.012(5) 0.005(4) -0.003(4)

loop_
_atom_type_symbol
_atom_type_description
_atom_type_scat_dispersion_real
_atom_type_scat_dispersion_imag
_atom_type_scat_source
C C 0.0033 0.0016 'International Tables Vol C Tables 4.2.6.8 and 6.1.1.4'
H H 0.0000 0.0000 'International Tables Vol C Tables 4.2.6.8 and 6.1.1.4'
N N 0.0061 0.0033 'International Tables Vol C Tables 4.2.6.8 and 6.1.1.4'
O O 0.0106 0.0060 'International Tables Vol C Tables 4.2.6.8 and 6.1.1.4'
U U -9.6767 9.6646 'International Tables Vol C Tables 4.2.6.8 and 6.1.1.4'

loop_
_geom_angle_atom_site_label_1
_geom_angle_atom_site_label_2
_geom_angle_atom_site_label_3
_geom_angle
O2 U1 O1 102.76(12)
O2 U1 O3 109.01(12)
O1 U1 O3 145.72(12)
O2 U1 O4 79.81(12)
O1 U1 O4 96.41(13)
O3 U1 O4 77.27(12)
O2 U1 O5 131.71(12)
O1 U1 O5 76.76(12)
O3 U1 O5 72.69(12)
O4 U1 O5 52.85(12)
O2 U1 N3 133.06(12)
O1 U1 N3 96.75(12)
O3 U1 N3 70.65(12)
O4 U1 N3 139.87(12)
O5 U1 N3 94.06(12)
O2 U1 N1 79.63(12)
O1 U1 N1 70.74(11)
O3 U1 N1 126.97(12)
O4 U1 N1 152.52(12)
O5 U1 N1 139.57(12)
N3 U1 N1 67.22(11)
O2 U1 N2 70.73(12)
O1 U1 N2 133.94(11)
O3 U1 N2 70.72(12)
O4 U1 N2 125.33(13)
O5 U1 N2 142.19(12)
N3 U1 N2 65.06(12)
N1 U1 N2 63.21(11)
O2 U1 C70 105.97(14)
O1 U1 C70 88.50(14)
O3 U1 C70 70.90(14)
O4 U1 C70 26.25(14)
O5 U1 C70 26.79(14)
N3 U1 C70 116.92(14)
N1 U1 C70 159.24(14)
N2 U1 C70 137.55(14)
C9 O1 U1 149.8(3)
C30 O2 U1 149.0(3)
C51 O3 U1 139.6(3)
C70 O4 U1 95.0(3)
C70 O5 U1 90.2(3)
C1 N1 C6 112.2(4)
C1 N1 C7 105.0(3)
C6 N1 C7 109.8(4)
C1 N1 U1 108.6(3)
C6 N1 U1 110.6(3)
C7 N1 U1 110.5(2)
C2 N2 C3 109.0(4)
C2 N2 C28 111.8(4)
C3 N2 C28 108.2(4)
C2 N2 U1 117.3(3)
C3 N2 U1 106.8(3)
C28 N2 U1 103.2(3)
C4 N3 C5 111.1(4)
C4 N3 C49 112.6(4)
C5 N3 C49 108.0(4)
C4 N3 U1 119.9(3)
C5 N3 U1 103.0(3)
C49 N3 U1 101.2(3)
C70 N4 C71 125.8(5)
C70 N4 H4A 117.1
C71 N4 H4A 117.1
N1 C1 C2 113.3(4)
N1 C1 H1A 108.9
C2 C1 H1A 108.9
N1 C1 H1B 108.9
C2 C1 H1B 108.9
H1A C1 H1B 107.7
N2 C2 C1 112.2(4)
N2 C2 H2A 109.2
C1 C2 H2A 109.2
N2 C2 H2B 109.2
C1 C2 H2B 109.2
H2A C2 H2B 107.9
N2 C3 C4 112.7(4)
N2 C3 H3A 109.1
C4 C3 H3A 109.1
N2 C3 H3B 109.1
C4 C3 H3B 109.1
H3A C3 H3B 107.8
N3 C4 C3 113.7(4)
N3 C4 H4B 108.8
C3 C4 H4B 108.8
N3 C4 H4C 108.8
C3 C4 H4C 108.8
H4B C4 H4C 107.7
N3 C5 C6 112.5(4)
N3 C5 H5A 109.1
C6 C5 H5A 109.1
N3 C5 H5B 109.1
C6 C5 H5B 109.1
H5A C5 H5B 107.8
N1 C6 C5 111.8(4)
N1 C6 H6A 109.3
C5 C6 H6A 109.3
N1 C6 H6B 109.3
C5 C6 H6B 109.3
H6A C6 H6B 107.9
C8 C7 N1 116.5(4)
C8 C7 H7A 108.2
N1 C7 H7A 108.2
C8 C7 H7B 108.2
N1 C7 H7B 108.2
H7A C7 H7B 107.3
C13 C8 C9 120.7(4)
C13 C8 C7 119.6(4)
C9 C8 C7 119.5(4)
O1 C9 C8 117.2(4)
O1 C9 C10 123.2(4)
C8 C9 C10 119.5(4)
C11 C10 C9 116.4(4)
C11 C10 C14 120.2(4)
C9 C10 C14 123.4(4)
C12 C11 C10 125.3(5)
C12 C11 H11A 117.4
C10 C11 H11A 117.4
C13 C12 C11 116.2(5)
C13 C12 C24 123.8(4)
C11 C12 C24 120.0(4)
C12 C13 C8 121.7(4)
C12 C13 H13A 119.2
C8 C13 H13A 119.2
C10 C14 C18 111.3(4)
C10 C14 C19 111.9(4)
C18 C14 C19 107.7(4)
C10 C14 C20 110.1(4)
C18 C14 C20 107.1(4)
C19 C14 C20 108.5(4)
C21 C15 C18 110.6(5)
C21 C15 C22 110.3(4)
C18 C15 C22 107.5(4)
C21 C15 H15A 109.5
C18 C15 H15A 109.5
C22 C15 H15A 109.5
C21 C16 C23 108.9(4)
C21 C16 C19 110.4(4)
C23 C16 C19 109.1(4)
C21 C16 H16A 109.5
C23 C16 H16A 109.5
C19 C16 H16A 109.5
C22 C17 C23 108.8(4)
C22 C17 C20 110.1(4)
C23 C17 C20 109.0(4)
C22 C17 H17A 109.6
C23 C17 H17A 109.6
C20 C17 H17A 109.6
C15 C18 C14 112.0(4)
C15 C18 H18A 109.2
C14 C18 H18A 109.2
C15 C18 H18B 109.2
C14 C18 H18B 109.2
H18A C18 H18B 107.9
C16 C19 C14 111.0(4)
C16 C19 H19A 109.4
C14 C19 H19A 109.4
C16 C19 H19B 109.4
C14 C19 H19B 109.4
H19A C19 H19B 108.0
C17 C20 C14 110.8(4)
C17 C20 H20A 109.5
C14 C20 H20A 109.5
C17 C20 H20B 109.5
C14 C20 H20B 109.5
H20A C20 H20B 108.1
C15 C21 C16 108.8(4)
C15 C21 H21A 109.9
C16 C21 H21A 109.9
C15 C21 H21B 109.9
C16 C21 H21B 109.9
H21A C21 H21B 108.3
C17 C22 C15 109.4(4)
C17 C22 H22A 109.8
C15 C22 H22A 109.8
C17 C22 H22B 109.8
C15 C22 H22B 109.8
H22A C22 H22B 108.2
C17 C23 C16 110.2(4)
C17 C23 H23A 109.6
C16 C23 H23A 109.6
C17 C23 H23B 109.6
C16 C23 H23B 109.6
H23A C23 H23B 108.1
C25 C24 C12 110.3(4)
C25 C24 C27 108.7(4)
C12 C24 C27 111.5(4)
C25 C24 C26 109.0(4)
C12 C24 C26 109.1(4)
C27 C24 C26 108.1(4)
C24 C25 H25A 109.5
C24 C25 H25B 109.5
H25A C25 H25B 109.5
C24 C25 H25C 109.5
H25A C25 H25C 109.5
H25B C25 H25C 109.5
C24 C26 H26A 109.5
C24 C26 H26B 109.5
H26A C26 H26B 109.5
C24 C26 H26C 109.5
H26A C26 H26C 109.5
H26B C26 H26C 109.5
C24 C27 H27A 109.5
C24 C27 H27B 109.5
H27A C27 H27B 109.5
C24 C27 H27C 109.5
H27A C27 H27C 109.5
H27B C27 H27C 109.5
N2 C28 C29 118.8(4)
N2 C28 H28A 107.6
C29 C28 H28A 107.6
N2 C28 H28B 107.6
C29 C28 H28B 107.6
H28A C28 H28B 107.1
C34 C29 C30 120.1(4)
C34 C29 C28 118.6(4)
C30 C29 C28 120.8(4)
O2 C30 C29 118.6(4)
O2 C30 C31 121.3(4)
C29 C30 C31 120.1(4)
C32 C31 C30 117.1(4)
C32 C31 C35 121.4(4)
C30 C31 C35 121.5(4)
C33 C32 C31 123.4(4)
C33 C32 H32A 118.3
C31 C32 H32A 118.3
C34 C33 C32 117.1(4)
C34 C33 C45 120.3(4)
C32 C33 C45 122.4(4)
C29 C34 C33 122.1(5)
C29 C34 H34A 119.0
C33 C34 H34A 119.0
C31 C35 C41 109.6(4)
C31 C35 C40 110.4(4)
C41 C35 C40 108.9(4)
C31 C35 C39 112.9(4)
C41 C35 C39 107.9(4)
C40 C35 C39 107.2(4)
C44 C36 C42 109.3(4)
C44 C36 C40 110.0(4)
C42 C36 C40 109.2(4)
C44 C36 H36A 109.4
C42 C36 H36A 109.4
C40 C36 H36A 109.4
C43 C37 C39 110.0(4)
C43 C37 C42 109.0(4)
C39 C37 C42 109.5(4)
C43 C37 H37A 109.5
C39 C37 H37A 109.5
C42 C37 H37A 109.5
C44 C38 C43 110.2(4)
C44 C38 C41 109.1(4)
C43 C38 C41 108.5(4)
C44 C38 H38A 109.6
C43 C38 H38A 109.6
C41 C38 H38A 109.6
C37 C39 C35 110.9(4)
C37 C39 H39A 109.5
C35 C39 H39A 109.5
C37 C39 H39B 109.5
C35 C39 H39B 109.5
H39A C39 H39B 108.1
C36 C40 C35 110.4(4)
C36 C40 H40A 109.6
C35 C40 H40A 109.6
C36 C40 H40B 109.6
C35 C40 H40B 109.6
H40A C40 H40B 108.1
C38 C41 C35 111.5(4)
C38 C41 H41A 109.3
C35 C41 H41A 109.3
C38 C41 H41B 109.3
C35 C41 H41B 109.3
H41A C41 H41B 108.0
C37 C42 C36 109.4(4)
C37 C42 H42A 109.8
C36 C42 H42A 109.8
C37 C42 H42B 109.8
C36 C42 H42B 109.8
H42A C42 H42B 108.2
C37 C43 C38 109.5(4)
C37 C43 H43A 109.8
C38 C43 H43A 109.8
C37 C43 H43B 109.8
C38 C43 H43B 109.8
H43A C43 H43B 108.2
C36 C44 C38 109.8(4)
C36 C44 H44A 109.7
C38 C44 H44A 109.7
C36 C44 H44B 109.7
C38 C44 H44B 109.7
H44A C44 H44B 108.2
C47 C45 C48 109.9(4)
C47 C45 C46 108.1(4)
C48 C45 C46 109.1(4)
C47 C45 C33 110.6(4)
C48 C45 C33 107.2(4)
C46 C45 C33 111.9(4)
C45 C46 H46A 109.5
C45 C46 H46B 109.5
H46A C46 H46B 109.5
C45 C46 H46C 109.5
H46A C46 H46C 109.5
H46B C46 H46C 109.5
C45 C47 H47A 109.5
C45 C47 H47B 109.5
H47A C47 H47B 109.5
C45 C47 H47C 109.5
H47A C47 H47C 109.5
H47B C47 H47C 109.5
C45 C48 H48A 109.5
C45 C48 H48B 109.5
H48A C48 H48B 109.5
C45 C48 H48C 109.5
H48A C48 H48C 109.5
H48B C48 H48C 109.5
N3 C49 C50 115.1(4)
N3 C49 H49A 108.5
C50 C49 H49A 108.5
N3 C49 H49B 108.5
C50 C49 H49B 108.5
H49A C49 H49B 107.5
C55 C50 C51 120.7(4)
C55 C50 C49 117.9(4)
C51 C50 C49 121.4(4)
O3 C51 C50 118.7(4)
O3 C51 C52 122.3(5)
C50 C51 C52 119.0(4)
C53 C52 C51 116.8(5)
C53 C52 C56 121.0(4)
C51 C52 C56 122.2(4)
C52 C53 C54 124.8(5)
C52 C53 H53A 117.6
C54 C53 H53A 117.6
C55 C54 C53 116.7(5)
C55 C54 C66 122.9(5)
C53 C54 C66 120.4(5)
C54 C55 C50 121.8(5)
C54 C55 H55A 119.1
C50 C55 H55A 119.1
C60 C56 C63 109.4(4)
C60 C56 C61 107.4(4)
C63 C56 C61 106.5(4)
C60 C56 C52 111.1(4)
C63 C56 C52 109.3(4)
C61 C56 C52 113.1(4)
C60 C57 C62 109.2(5)
C60 C57 C64 108.8(5)
C62 C57 C64 109.9(5)
C60 C57 H57A 109.7
C62 C57 H57A 109.7
C64 C57 H57A 109.7
C62 C58 C65 109.9(5)
C62 C58 C61 109.7(5)
C65 C58 C61 109.9(4)
C62 C58 H58A 109.1
C65 C58 H58A 109.1
C61 C58 H58A 109.1
C64 C59 C65 109.6(4)
C64 C59 C63 110.5(5)
C65 C59 C63 107.7(4)
C64 C59 H59A 109.7
C65 C59 H59A 109.7
C63 C59 H59A 109.7
C57 C60 C56 112.4(4)
C57 C60 H60A 109.1
C56 C60 H60A 109.1
C57 C60 H60B 109.1
C56 C60 H60B 109.1
H60A C60 H60B 107.9
C56 C61 C58 110.3(4)
C56 C61 H61A 109.6
C58 C61 H61A 109.6
C56 C61 H61B 109.6
C58 C61 H61B 109.6
H61A C61 H61B 108.1
C57 C62 C58 108.5(5)
C57 C62 H62A 110.0
C58 C62 H62A 110.0
C57 C62 H62B 110.0
C58 C62 H62B 110.0
H62A C62 H62B 108.4
C59 C63 C56 111.7(4)
C59 C63 H63A 109.3
C56 C63 H63A 109.3
C59 C63 H63B 109.3
C56 C63 H63B 109.3
H63A C63 H63B 107.9
C59 C64 C57 109.7(5)
C59 C64 H64A 109.7
C57 C64 H64A 109.7
C59 C64 H64B 109.7
C57 C64 H64B 109.7
H64A C64 H64B 108.2
C59 C65 C58 109.2(4)
C59 C65 H65A 109.8
C58 C65 H65A 109.8
C59 C65 H65B 109.8
C58 C65 H65B 109.8
H65A C65 H65B 108.3
C67 C66 C69 111.5(6)
C67 C66 C68 107.7(5)
C69 C66 C68 106.1(5)
C67 C66 C54 109.7(5)
C69 C66 C54 110.2(5)
C68 C66 C54 111.5(5)
C66 C67 H67A 109.5
C66 C67 H67B 109.5
H67A C67 H67B 109.5
C66 C67 H67C 109.5
H67A C67 H67C 109.5
H67B C67 H67C 109.5
C66 C68 H68A 109.5
C66 C68 H68B 109.5
H68A C68 H68B 109.5
C66 C68 H68C 109.5
H68A C68 H68C 109.5
H68B C68 H68C 109.5
C66 C69 H69A 109.5
C66 C69 H69B 109.5
H69A C69 H69B 109.5
C66 C69 H69C 109.5
H69A C69 H69C 109.5
H69B C69 H69C 109.5
O4 C70 O5 121.1(5)
O4 C70 N4 121.6(5)
O5 C70 N4 117.2(5)
O4 C70 U1 58.8(3)
O5 C70 U1 63.0(3)
N4 C70 U1 171.6(4)
C72 C71 C76 120.6(6)
C72 C71 N4 118.2(5)
C76 C71 N4 121.1(5)
C73 C72 C71 120.3(6)
C73 C72 C77 118.8(6)
C71 C72 C77 120.9(5)
C72 C73 C74 120.5(6)
C72 C73 H73A 119.7
C74 C73 H73A 119.7
C75 C74 C73 118.9(6)
C75 C74 C78 121.2(7)
C73 C74 C78 119.9(7)
C74 C75 C76 121.7(6)
C74 C75 H75A 119.1
C76 C75 H75A 119.1
C71 C76 C75 117.7(6)
C71 C76 C79 122.3(6)
C75 C76 C79 119.8(6)
C72 C77 H77A 109.5
C72 C77 H77B 109.5
H77A C77 H77B 109.5
C72 C77 H77C 109.5
H77A C77 H77C 109.5
H77B C77 H77C 109.5
C74 C78 H78A 109.5
C74 C78 H78B 109.5
H78A C78 H78B 109.5
C74 C78 H78C 109.5
H78A C78 H78C 109.5
H78B C78 H78C 109.5
C76 C79 H79A 109.5
C76 C79 H79B 109.5
H79A C79 H79B 109.5
C76 C79 H79C 109.5
H79A C79 H79C 109.5
H79B C79 H79C 109.5
N100 C101 C102 178.2(8)
C101 C102 H10A 109.5
C101 C102 H10B 109.5
H10A C102 H10B 109.5
C101 C102 H10C 109.5
H10A C102 H10C 109.5
H10B C102 H10C 109.5
C202 C201 H20C 109.5
C202 C201 H20D 109.5
H20C C201 H20D 109.5
C202 C201 H20E 109.5
H20C C201 H20E 109.5
H20D C201 H20E 109.5
O203 C202 C201 108.0(11)
O203 C202 H20F 110.1
C201 C202 H20F 110.1
O203 C202 H20G 110.1
C201 C202 H20G 110.1
H20F C202 H20G 108.4
C204 O203 C202 111.4(10)
O203 C204 C205 102.4(10)
O203 C204 H20H 111.3
C205 C204 H20H 111.3
O203 C204 H20I 111.3
C205 C204 H20I 111.3
H20H C204 H20I 109.2
C204 C205 H20J 109.5
C204 C205 H20K 109.5
H20J C205 H20K 109.5
C204 C205 H20L 109.5
H20J C205 H20L 109.5
H20K C205 H20L 109.5
N300 C301 C302 179(2)
C301 C302 H30A 109.5
C301 C302 H30B 109.5
H30A C302 H30B 109.5
C301 C302 H30C 109.5
H30A C302 H30C 109.5
H30B C302 H30C 109.5

loop_
_geom_bond_atom_site_label_1
_geom_bond_atom_site_label_2
_geom_bond_distance
U1 O2 2.149(3)
U1 O1 2.197(3)
U1 O3 2.214(3)
U1 O4 2.434(4)
U1 O5 2.527(4)
U1 N3 2.565(4)
U1 N1 2.729(4)
U1 N2 2.751(4)
U1 C70 2.835(6)
O1 C9 1.363(5)
O2 C30 1.355(5)
O3 C51 1.344(6)
O4 C70 1.259(6)
O5 C70 1.278(6)
N1 C1 1.481(6)
N1 C6 1.493(6)
N1 C7 1.494(6)
N2 C2 1.485(6)
N2 C3 1.489(6)
N2 C28 1.493(6)
N3 C4 1.489(6)
N3 C5 1.498(6)
N3 C49 1.502(6)
N4 C70 1.383(7)
N4 C71 1.421(7)
N4 H4A 0.8800
C1 C2 1.514(6)
C1 H1A 0.9900
C1 H1B 0.9900
C2 H2A 0.9900
C2 H2B 0.9900
C3 C4 1.518(7)
C3 H3A 0.9900
C3 H3B 0.9900
C4 H4B 0.9900
C4 H4C 0.9900
C5 C6 1.521(6)
C5 H5A 0.9900
C5 H5B 0.9900
C6 H6A 0.9900
C6 H6B 0.9900
C7 C8 1.494(6)
C7 H7A 0.9900
C7 H7B 0.9900
C8 C13 1.391(6)
C8 C9 1.404(6)
C9 C10 1.415(7)
C10 C11 1.397(7)
C10 C14 1.537(6)
C11 C12 1.396(7)
C11 H11A 0.9500
C12 C13 1.383(7)
C12 C24 1.536(7)
C13 H13A 0.9500
C14 C18 1.539(7)
C14 C19 1.541(7)
C14 C20 1.548(7)
C15 C21 1.523(8)
C15 C18 1.535(7)
C15 C22 1.539(8)
C15 H15A 1.0000
C16 C21 1.526(8)
C16 C23 1.538(7)
C16 C19 1.538(7)
C16 H16A 1.0000
C17 C22 1.525(7)
C17 C23 1.534(7)
C17 C20 1.537(7)
C17 H17A 1.0000
C18 H18A 0.9900
C18 H18B 0.9900
C19 H19A 0.9900
C19 H19B 0.9900
C20 H20A 0.9900
C20 H20B 0.9900
C21 H21A 0.9900
C21 H21B 0.9900
C22 H22A 0.9900
C22 H22B 0.9900
C23 H23A 0.9900
C23 H23B 0.9900
C24 C25 1.528(7)
C24 C27 1.537(7)
C24 C26 1.542(7)
C25 H25A 0.9800
C25 H25B 0.9800
C25 H25C 0.9800
C26 H26A 0.9800
C26 H26B 0.9800
C26 H26C 0.9800
C27 H27A 0.9800
C27 H27B 0.9800
C27 H27C 0.9800
C28 C29 1.518(6)
C28 H28A 0.9900
C28 H28B 0.9900
C29 C34 1.382(7)
C29 C30 1.402(6)
C30 C31 1.410(6)
C31 C32 1.405(7)
C31 C35 1.537(6)
C32 C33 1.399(6)
C32 H32A 0.9500
C33 C34 1.383(7)
C33 C45 1.545(6)
C34 H34A 0.9500
C35 C41 1.538(6)
C35 C40 1.548(6)
C35 C39 1.549(6)
C36 C44 1.526(7)
C36 C42 1.537(6)
C36 C40 1.541(7)
C36 H36A 1.0000
C37 C43 1.530(6)
C37 C39 1.531(6)
C37 C42 1.534(6)
C37 H37A 1.0000
C38 C44 1.526(7)
C38 C43 1.532(7)
C38 C41 1.535(6)
C38 H38A 1.0000
C39 H39A 0.9900
C39 H39B 0.9900
C40 H40A 0.9900
C40 H40B 0.9900
C41 H41A 0.9900
C41 H41B 0.9900
C42 H42A 0.9900
C42 H42B 0.9900
C43 H43A 0.9900
C43 H43B 0.9900
C44 H44A 0.9900
C44 H44B 0.9900
C45 C47 1.530(7)
C45 C48 1.530(7)
C45 C46 1.531(7)
C46 H46A 0.9800
C46 H46B 0.9800
C46 H46C 0.9800
C47 H47A 0.9800
C47 H47B 0.9800
C47 H47C 0.9800
C48 H48A 0.9800
C48 H48B 0.9800
C48 H48C 0.9800
C49 C50 1.505(7)
C49 H49A 0.9900
C49 H49B 0.9900
C50 C55 1.389(7)
C50 C51 1.416(7)
C51 C52 1.429(7)
C52 C53 1.393(7)
C52 C56 1.548(7)
C53 C54 1.400(7)
C53 H53A 0.9500
C54 C55 1.383(7)
C54 C66 1.541(7)
C55 H55A 0.9500
C56 C60 1.531(7)
C56 C63 1.542(7)
C56 C61 1.541(7)
C57 C60 1.523(8)
C57 C62 1.532(7)
C57 C64 1.553(8)
C57 H57A 1.0000
C58 C62 1.535(8)
C58 C65 1.539(8)
C58 C61 1.548(7)
C58 H58A 1.0000
C59 C64 1.517(8)
C59 C65 1.532(7)
C59 C63 1.539(7)
C59 H59A 1.0000
C60 H60A 0.9900
C60 H60B 0.9900
C61 H61A 0.9900
C61 H61B 0.9900
C62 H62A 0.9900
C62 H62B 0.9900
C63 H63A 0.9900
C63 H63B 0.9900
C64 H64A 0.9900
C64 H64B 0.9900
C65 H65A 0.9900
C65 H65B 0.9900
C66 C67 1.512(9)
C66 C69 1.528(8)
C66 C68 1.529(8)
C67 H67A 0.9800
C67 H67B 0.9800
C67 H67C 0.9800
C68 H68A 0.9800
C68 H68B 0.9800
C68 H68C 0.9800
C69 H69A 0.9800
C69 H69B 0.9800
C69 H69C 0.9800
C71 C72 1.393(8)
C71 C76 1.400(8)
C72 C73 1.379(8)
C72 C77 1.524(8)
C73 C74 1.392(10)
C73 H73A 0.9500
C74 C75 1.389(10)
C74 C78 1.524(10)
C75 C76 1.406(9)
C75 H75A 0.9500
C76 C79 1.507(9)
C77 H77A 0.9800
C77 H77B 0.9800
C77 H77C 0.9800
C78 H78A 0.9800
C78 H78B 0.9800
C78 H78C 0.9800
C79 H79A 0.9800
C79 H79B 0.9800
C79 H79C 0.9800
N100 C101 1.075(7)
C101 C102 1.482(9)
C102 H10A 0.9800
C102 H10B 0.9800
C102 H10C 0.9800
C201 C202 1.545(9)
C201 H20C 0.9800
C201 H20D 0.9800
C201 H20E 0.9800
C202 O203 1.452(16)
C202 H20F 0.9900
C202 H20G 0.9900
O203 C204 1.395(15)
C204 C205 1.602(9)
C204 H20H 0.9900
C204 H20I 0.9900
C205 H20J 0.9800
C205 H20K 0.9800
C205 H20L 0.9800
N300 C301 1.077(14)
C301 C302 1.506(16)
C302 H30A 0.9800
C302 H30B 0.9800
C302 H30C 0.9800
